data_7002159
loop_
_publ_author_name
'Kou, Xiaodi'
'Dias, H. V. Rasika'

_publ_section_title
;
 Carbon monoxide and ethylene complexes of copper and silver supported
 by a highly fluorinated tris(triazolyl)borate
;
_journal_issue 36
_journal_name_full 'Dalton Transactions'
_journal_page_first 7529
_journal_page_last 7536
_journal_paper_doi 10.1039/b910805j
_journal_year 2009
_chemical_formula_sum 'C14 H5 Ag B F18 N9'
_chemical_formula_weight 759.95
_chemical_name_common (HB(3,5-(CF3)2Tz)3)AgC2H4
_chemical_name_systematic
;
?
;
_space_group_IT_number 33
_symmetry_cell_setting orthorhombic
_symmetry_space_group_name_Hall 'P 2c -2n'
_symmetry_space_group_name_H-M 'P n a 21'
_atom_sites_solution_hydrogens geom
_atom_sites_solution_primary direct
_atom_sites_solution_secondary difmap
_audit_creation_method SHELXL-97
_cell_angle_alpha 90.00
_cell_angle_beta 90.00
_cell_angle_gamma 90.00
_cell_formula_units_Z 8
_cell_length_a 37.4960(16)
_cell_length_b 8.7926(4)
_cell_length_c 14.6125(6)
_cell_measurement_reflns_used 7672
_cell_measurement_temperature 100(2)
_cell_measurement_theta_max 28.26
_cell_measurement_theta_min 2.56
_cell_volume 4817.6(4)
_computing_cell_refinement 'Bruker SMART'
_computing_data_collection 'Bruker SMART'
_computing_data_reduction 'Bruker SAINT'
_computing_molecular_graphics 'Bruker SHELXTL'
_computing_publication_material 'Bruker SHELXTL'
_computing_structure_refinement 'SHELXL-97 (Sheldrick, 1997)'
_computing_structure_solution 'SHELXS-97 (Sheldrick, 1990)'
_diffrn_ambient_temperature 100(2)
_diffrn_measured_fraction_theta_full 1.000
_diffrn_measured_fraction_theta_max 1.000
_diffrn_measurement_device_type 'CCD area detector'
_diffrn_measurement_method 'phi and omega scans'
_diffrn_radiation_monochromator graphite
_diffrn_radiation_source 'fine-focus sealed tube'
_diffrn_radiation_type MoK\a
_diffrn_radiation_wavelength 0.71073
_diffrn_reflns_av_R_equivalents 0.0383
_diffrn_reflns_av_sigmaI/netI 0.0348
_diffrn_reflns_limit_h_max 46
_diffrn_reflns_limit_h_min -46
_diffrn_reflns_limit_k_max 10
_diffrn_reflns_limit_k_min -10
_diffrn_reflns_limit_l_max 18
_diffrn_reflns_limit_l_min -17
_diffrn_reflns_number 37697
_diffrn_reflns_theta_full 26.00
_diffrn_reflns_theta_max 26.00
_diffrn_reflns_theta_min 1.77
_exptl_absorpt_coefficient_mu 1.002
_exptl_absorpt_correction_T_max 0.9706
_exptl_absorpt_correction_T_min 0.7667
_exptl_absorpt_correction_type multi-scan
_exptl_absorpt_process_details sadabs
_exptl_crystal_colour colorless
_exptl_crystal_density_diffrn 2.096
_exptl_crystal_density_method 'not measured'
_exptl_crystal_description plates
_exptl_crystal_F_000 2928
_exptl_crystal_size_max 0.28
_exptl_crystal_size_mid 0.18
_exptl_crystal_size_min 0.03
_refine_diff_density_max 0.941
_refine_diff_density_min -0.376
_refine_diff_density_rms 0.110
_refine_ls_abs_structure_details 'Flack H D (1983), Acta Cryst. A39, 876-881'
_refine_ls_abs_structure_Flack 0.093(18)
_refine_ls_extinction_method none
_refine_ls_goodness_of_fit_ref 1.009
_refine_ls_hydrogen_treatment mixed
_refine_ls_matrix_type full
_refine_ls_number_parameters 808
_refine_ls_number_reflns 9441
_refine_ls_number_restraints 30
_refine_ls_restrained_S_all 1.016
_refine_ls_R_factor_all 0.0424
_refine_ls_R_factor_gt 0.0393
_refine_ls_shift/su_max 0.006
_refine_ls_shift/su_mean 0.000
_refine_ls_structure_factor_coef Fsqd
_refine_ls_weighting_details 'calc w=1/[\s^2^(Fo^2^)+(0.0660P)^2^+3.5786P] where P=(Fo^2^+2Fc^2^)/3'
_refine_ls_weighting_scheme calc
_refine_ls_wR_factor_gt 0.0978
_refine_ls_wR_factor_ref 0.1002
_reflns_number_gt 8900
_reflns_number_total 9441
_reflns_threshold_expression >2sigma(I)
_cod_data_source_file b910805j.txt
_cod_data_source_block dias611a
_cod_depositor_comments
;
The following automatic conversions were performed:
'_symmetry_cell_setting' value 'Orthorhombic' changed to 'orthorhombic'
according to '/home/saulius/struct/CIF-dictionaries/cif_core.dic'
dictionary named 'cif_core.dic' version 2.4.1 from 2010-06-29.

Automatic conversion script
Id: cif_fix_enum 1527 2010-12-29 10:47:43Z saulius 
;
_cod_original_sg_symbol_H-M Pna2(1)
_cod_database_code 7002159

loop_
_symmetry_equiv_pos_as_xyz
'x, y, z'
'-x, -y, z+1/2'
'x+1/2, -y+1/2, z'
'-x+1/2, y+1/2, z+1/2'

loop_
_atom_site_label
_atom_site_type_symbol
_atom_site_fract_x
_atom_site_fract_y
_atom_site_fract_z
_atom_site_U_iso_or_equiv
_atom_site_adp_type
_atom_site_occupancy
_atom_site_symmetry_multiplicity
_atom_site_calc_flag
_atom_site_refinement_flags
_atom_site_disorder_assembly
_atom_site_disorder_group
Ag1 Ag 1.023653(8) 1.10768(3) 0.97504(2) 0.02682(9) Uani 1 1 d . . .
Ag2 Ag 0.224223(9) 0.35861(4) 0.99118(3) 0.03481(10) Uani 1 1 d . . .
N1 N 0.94784(10) 0.9833(4) 1.0527(3) 0.0197(7) Uani 1 1 d . . .
N2 N 0.97509(9) 1.0806(4) 1.0749(3) 0.0211(8) Uani 1 1 d . . .
N3 N 0.93279(11) 1.0950(4) 1.1839(3) 0.0288(9) Uani 1 1 d . . .
N4 N 0.98192(8) 0.7722(3) 0.9748(3) 0.0163(6) Uani 1 1 d . . .
N5 N 1.01551(8) 0.8278(3) 0.9798(3) 0.0226(6) Uani 1 1 d . . .
N6 N 1.01800(8) 0.5724(4) 0.9828(3) 0.0225(7) Uani 1 1 d . . .
N7 N 0.95156(9) 0.9757(4) 0.8792(2) 0.0185(7) Uani 1 1 d . . .
N8 N 0.97772(10) 1.0813(4) 0.8677(3) 0.0211(8) Uani 1 1 d . . .
N9 N 0.94269(12) 1.0793(4) 0.7423(3) 0.0301(9) Uani 1 1 d . . .
N10 N 0.29494(9) 0.2348(4) 1.0956(2) 0.0202(7) Uani 1 1 d . . .
N11 N 0.26789(11) 0.3362(4) 1.1066(3) 0.0248(8) Uani 1 1 d . . .
N12 N 0.30307(12) 0.3478(4) 1.2306(3) 0.0316(9) Uani 1 1 d . . .
N13 N 0.26673(8) 0.0260(4) 1.0009(2) 0.0190(7) Uani 1 1 d . . .
N14 N 0.23309(8) 0.0804(4) 0.9923(3) 0.0246(7) Uani 1 1 d . . .
N15 N 0.23160(9) -0.1755(4) 0.9921(3) 0.0271(8) Uani 1 1 d . . .
N16 N 0.30151(9) 0.2386(4) 0.9216(2) 0.0198(7) Uani 1 1 d . . .
N17 N 0.27450(10) 0.3344(4) 0.8990(2) 0.0233(8) Uani 1 1 d . . .
N18 N 0.31848(12) 0.3481(4) 0.7937(3) 0.0339(9) Uani 1 1 d . . .
B1 B 0.94891(11) 0.8779(4) 0.9677(4) 0.0191(8) Uani 1 1 d . . .
B2 B 0.29936(12) 0.1344(5) 1.0085(3) 0.0194(9) Uani 1 1 d . . .
C1 C 0.96441(14) 1.1433(5) 1.1523(3) 0.0254(10) Uani 1 1 d . . .
C2 C 0.92284(12) 0.9963(5) 1.1201(3) 0.0262(10) Uani 1 1 d . . .
C3 C 0.98506(15) 1.2654(6) 1.2002(3) 0.0301(11) Uani 1 1 d . . .
C4 C 0.88786(14) 0.9122(6) 1.1223(4) 0.0380(12) Uani 1 1 d . . .
C5 C 1.03556(10) 0.7042(4) 0.9843(3) 0.0236(8) Uani 1 1 d . . .
C6 C 0.98449(10) 0.6187(4) 0.9768(4) 0.0193(7) Uani 1 1 d . . .
C7 C 1.07564(11) 0.7124(5) 0.9896(4) 0.0338(10) Uani 1 1 d . . .
C8 C 0.95336(10) 0.5134(4) 0.9691(3) 0.0223(8) Uani 1 1 d . . .
C9 C 0.97081(14) 1.1384(5) 0.7861(3) 0.0252(10) Uani 1 1 d . . .
C10 C 0.93110(12) 0.9811(5) 0.8033(3) 0.0243(9) Uani 1 1 d . . .
C11 C 0.99235(15) 1.2652(5) 0.7460(3) 0.0288(11) Uani 1 1 d . . .
C12 C 0.89878(15) 0.8816(6) 0.7872(4) 0.0413(13) Uani 1 1 d . . .
C13 C 1.07606(15) 1.2232(7) 1.0131(5) 0.0510(15) Uani 1 1 d U . .
H13A H 1.0741 1.3281 1.0373 0.061 Uiso 1 1 calc R . .
H13B H 1.0935 1.1600 1.0470 0.061 Uiso 1 1 calc R . .
C14 C 1.07655(16) 1.2098(9) 0.9220(5) 0.0606(19) Uani 1 1 d U . .
H14A H 1.0940 1.1370 0.8963 0.073 Uiso 1 1 calc R . .
H14B H 1.0747 1.3054 0.8866 0.073 Uiso 1 1 calc R . .
C15 C 0.27394(13) 0.3985(5) 1.1873(3) 0.0297(10) Uani 1 1 d . . .
C16 C 0.31587(12) 0.2466(5) 1.1715(3) 0.0274(10) Uani 1 1 d . . .
C17 C 0.25076(18) 0.5176(6) 1.2269(4) 0.0432(15) Uani 1 1 d . . .
C18 C 0.34872(14) 0.1562(6) 1.1881(3) 0.0365(11) Uani 1 1 d . . .
C19 C 0.21320(11) -0.0424(5) 0.9860(4) 0.0331(10) Uani 1 1 d . . .
C20 C 0.26436(11) -0.1264(4) 0.9997(3) 0.0201(8) Uani 1 1 d . . .
C21 C 0.17353(12) -0.0373(6) 0.9805(6) 0.0507(15) Uani 1 1 d . . .
C22 C 0.29596(11) -0.2316(4) 1.0086(3) 0.0237(9) Uani 1 1 d . . .
C23 C 0.28698(14) 0.3959(5) 0.8211(3) 0.0298(10) Uani 1 1 d . A .
C24 C 0.32675(13) 0.2487(5) 0.8579(3) 0.0285(10) Uani 1 1 d . . .
C25 C 0.26615(16) 0.5136(6) 0.7705(4) 0.0409(13) Uani 1 1 d D . .
C26 C 0.36249(16) 0.1658(6) 0.8587(4) 0.0391(12) Uani 1 1 d . . .
C27 C 0.1736(2) 0.4650(11) 0.9362(8) 0.090(3) Uani 1 1 d U . .
H27A H 0.1759 0.5698 0.9121 0.108 Uiso 1 1 calc R . .
H27B H 0.1586 0.3989 0.8970 0.108 Uiso 1 1 calc R . .
C28 C 0.1684(2) 0.4528(13) 1.0256(9) 0.093(3) Uani 1 1 d U . .
H28A H 0.1503 0.3777 1.0456 0.112 Uiso 1 1 calc R . .
H28B H 0.1676 0.5491 1.0607 0.112 Uiso 1 1 calc R . .
F1 F 0.99330(14) 1.2271(5) 1.2825(2) 0.0722(13) Uani 1 1 d . . .
F2 F 1.01573(12) 1.2944(5) 1.1573(3) 0.0731(13) Uani 1 1 d . . .
F3 F 0.96843(13) 1.3929(4) 1.2009(4) 0.0831(17) Uani 1 1 d . . .
F4 F 0.87077(9) 0.9474(4) 1.1983(3) 0.0587(10) Uani 1 1 d . . .
F5 F 0.89293(8) 0.7631(3) 1.1221(2) 0.0481(9) Uani 1 1 d . . .
F6 F 0.86810(8) 0.9486(4) 1.0508(3) 0.0514(9) Uani 1 1 d . . .
F7 F 1.08674(7) 0.8521(3) 0.9937(5) 0.0861(17) Uani 1 1 d . . .
F8 F 1.08770(9) 0.6391(5) 1.0631(3) 0.0631(11) Uani 1 1 d . . .
F9 F 1.09037(9) 0.6432(5) 0.9187(3) 0.0579(10) Uani 1 1 d . . .
F10 F 0.96405(6) 0.3688(2) 0.9802(2) 0.0303(5) Uani 1 1 d . . .
F11 F 0.93832(8) 0.5216(3) 0.8870(2) 0.0388(7) Uani 1 1 d . . .
F12 F 0.92867(7) 0.5406(3) 1.0320(2) 0.0362(7) Uani 1 1 d . . .
F13 F 1.00761(10) 1.3508(3) 0.80933(19) 0.0411(7) Uani 1 1 d . . .
F14 F 1.01722(11) 1.2163(4) 0.6896(3) 0.0617(11) Uani 1 1 d . . .
F15 F 0.97191(11) 1.3583(4) 0.6955(3) 0.0636(11) Uani 1 1 d . . .
F16 F 0.88314(9) 0.9197(4) 0.7091(2) 0.0472(8) Uani 1 1 d . . .
F17 F 0.87518(8) 0.8983(5) 0.8541(3) 0.0549(10) Uani 1 1 d . . .
F18 F 0.90783(9) 0.7353(4) 0.7820(3) 0.0550(10) Uani 1 1 d . . .
F19 F 0.23098(15) 0.5847(6) 1.1661(2) 0.0913(19) Uani 1 1 d . . .
F20 F 0.27089(15) 0.6306(4) 1.2635(4) 0.0880(17) Uani 1 1 d . . .
F21 F 0.23090(11) 0.4689(4) 1.2950(3) 0.0592(10) Uani 1 1 d . . .
F22 F 0.36357(9) 0.1969(4) 1.2673(2) 0.0500(8) Uani 1 1 d . . .
F23 F 0.34203(9) 0.0076(3) 1.1917(2) 0.0494(8) Uani 1 1 d . . .
F24 F 0.37274(8) 0.1793(4) 1.1227(3) 0.0493(9) Uani 1 1 d . . .
F25 F 0.16385(10) 0.0670(6) 0.9128(4) 0.0913(16) Uani 1 1 d . . .
F26 F 0.15899(10) 0.0062(11) 1.0508(3) 0.139(3) Uani 1 1 d . . .
F27 F 0.16001(8) -0.1571(4) 0.9430(3) 0.0638(11) Uani 1 1 d . . .
F28 F 0.28517(8) -0.3757(3) 1.0030(3) 0.0397(8) Uani 1 1 d . . .
F29 F 0.31954(7) -0.2097(3) 0.9443(2) 0.0414(7) Uani 1 1 d . . .
F30 F 0.31205(8) -0.2148(3) 1.0889(2) 0.0406(7) Uani 1 1 d . . .
F31A F 0.2477(3) 0.6049(10) 0.8222(5) 0.070(3) Uani 0.60 1 d PD A 1
F32A F 0.2479(4) 0.4582(15) 0.7050(9) 0.079(5) Uani 0.60 1 d PD A 1
F33A F 0.2891(2) 0.6100(9) 0.7256(7) 0.069(3) Uani 0.60 1 d PD A 1
F31B F 0.2336(4) 0.5251(18) 0.8069(12) 0.097(6) Uani 0.40 1 d PD A 2
F32B F 0.2549(10) 0.471(3) 0.6916(13) 0.150(15) Uani 0.40 1 d PD A 2
F33B F 0.2784(4) 0.6448(11) 0.7720(11) 0.071(5) Uani 0.40 1 d PD A 2
F34 F 0.38009(10) 0.1972(5) 0.7835(3) 0.0647(11) Uani 1 1 d . . .
F35 F 0.35785(9) 0.0174(3) 0.8632(3) 0.0488(8) Uani 1 1 d . . .
F36 F 0.38171(8) 0.2095(4) 0.9292(3) 0.0542(9) Uani 1 1 d . . .
H2 H 0.3252(15) 0.072(6) 1.002(4) 0.050 Uiso 1 1 d . . .
H1 H 0.9260(13) 0.805(5) 0.962(3) 0.030 Uiso 1 1 d . . .

loop_
_atom_site_aniso_label
_atom_site_aniso_U_11
_atom_site_aniso_U_22
_atom_site_aniso_U_33
_atom_site_aniso_U_23
_atom_site_aniso_U_13
_atom_site_aniso_U_12
Ag1 0.02491(15) 0.02202(14) 0.03353(17) 0.00197(17) -0.00072(15) -0.00667(10)
Ag2 0.02899(17) 0.02695(16) 0.0485(2) -0.00350(18) -0.00179(16) 0.01105(12)
N1 0.0189(18) 0.0154(17) 0.0247(18) -0.0008(13) -0.0020(14) 0.0023(13)
N2 0.0231(19) 0.0139(17) 0.0263(19) 0.0036(15) -0.0040(14) -0.0018(14)
N3 0.037(2) 0.023(2) 0.027(2) -0.0018(15) 0.0058(17) 0.0056(16)
N4 0.0177(13) 0.0124(12) 0.0188(15) -0.0016(16) 0.0012(14) 0.0004(10)
N5 0.0242(15) 0.0179(14) 0.0256(17) -0.0017(17) -0.0015(17) -0.0008(11)
N6 0.0244(15) 0.0215(15) 0.0217(18) -0.0021(18) 0.0033(17) 0.0048(12)
N7 0.0224(18) 0.0115(16) 0.0215(18) 0.0000(13) -0.0009(14) 0.0008(13)
N8 0.031(2) 0.0133(17) 0.0192(18) 0.0018(14) 0.0042(14) -0.0006(14)
N9 0.044(2) 0.0212(18) 0.0256(19) 0.0061(16) -0.0008(17) 0.0051(17)
N10 0.0265(18) 0.0110(15) 0.0232(17) 0.0004(13) -0.0004(15) -0.0034(13)
N11 0.038(2) 0.0139(16) 0.0225(18) 0.0012(14) 0.0095(16) 0.0092(15)
N12 0.053(3) 0.0204(18) 0.0216(19) -0.0032(15) 0.0040(18) -0.0078(17)
N13 0.0179(15) 0.0173(14) 0.0218(17) -0.0039(13) 0.0008(13) 0.0002(12)
N14 0.0181(15) 0.0190(14) 0.037(2) -0.0059(17) -0.0015(16) 0.0029(12)
N15 0.0236(16) 0.0231(16) 0.035(2) -0.0016(19) 0.0011(18) -0.0039(12)
N16 0.0214(17) 0.0128(17) 0.0253(19) 0.0001(13) -0.0006(14) -0.0011(13)
N17 0.037(2) 0.0156(17) 0.0175(16) -0.0011(13) -0.0062(15) 0.0032(14)
N18 0.048(3) 0.0205(19) 0.033(2) 0.0039(16) 0.0080(19) 0.0047(17)
B1 0.0194(19) 0.0112(17) 0.027(2) 0.0018(18) -0.002(2) -0.0005(14)
B2 0.026(2) 0.0122(19) 0.020(2) -0.0017(16) 0.0021(18) -0.0015(16)
C1 0.037(3) 0.0119(19) 0.028(2) 0.0013(17) -0.0029(19) 0.0020(18)
C2 0.032(2) 0.016(2) 0.031(2) -0.0038(16) 0.006(2) 0.0023(17)
C3 0.041(3) 0.024(2) 0.024(2) -0.0020(19) -0.012(2) 0.005(2)
C4 0.034(3) 0.028(3) 0.052(3) -0.014(2) 0.018(2) -0.002(2)
C5 0.0223(18) 0.0248(18) 0.024(2) -0.002(2) -0.0015(19) 0.0055(14)
C6 0.0290(18) 0.0127(15) 0.0164(16) -0.0038(17) 0.002(2) 0.0009(13)
C7 0.025(2) 0.029(2) 0.048(3) -0.006(2) 0.001(2) 0.0040(16)
C8 0.0258(19) 0.0118(16) 0.029(2) -0.0020(17) 0.000(2) 0.0024(13)
C9 0.037(3) 0.015(2) 0.024(2) 0.0010(17) 0.0041(19) 0.0024(18)
C10 0.027(2) 0.020(2) 0.026(2) 0.0024(17) -0.0009(18) 0.0027(17)
C11 0.051(3) 0.017(2) 0.018(2) 0.0031(18) 0.006(2) -0.005(2)
C12 0.040(3) 0.039(3) 0.045(3) 0.014(2) -0.018(2) -0.009(2)
C13 0.032(3) 0.034(3) 0.087(4) -0.002(3) -0.009(3) -0.015(2)
C14 0.028(3) 0.069(5) 0.085(5) 0.025(4) -0.002(3) -0.014(3)
C15 0.046(3) 0.019(2) 0.024(2) 0.0033(17) 0.005(2) 0.0009(19)
C16 0.038(3) 0.022(2) 0.023(2) 0.0011(17) -0.0056(19) -0.0063(18)
C17 0.074(4) 0.029(3) 0.027(3) -0.011(2) 0.010(3) 0.013(3)
C18 0.039(3) 0.038(3) 0.032(3) -0.008(2) -0.011(2) -0.003(2)
C19 0.0220(19) 0.0242(19) 0.053(3) -0.009(2) 0.001(2) 0.0021(15)
C20 0.027(2) 0.0166(17) 0.017(2) -0.0009(14) 0.0013(16) 0.0003(14)
C21 0.023(2) 0.041(3) 0.089(5) -0.013(4) 0.003(3) -0.0008(19)
C22 0.029(2) 0.0122(17) 0.030(2) -0.0005(16) 0.0013(18) -0.0026(15)
C23 0.050(3) 0.016(2) 0.023(2) 0.0015(18) -0.005(2) -0.0036(19)
C24 0.041(3) 0.019(2) 0.026(2) 0.0016(17) 0.005(2) -0.0024(18)
C25 0.057(4) 0.029(3) 0.037(3) 0.004(2) -0.007(3) 0.013(2)
C26 0.044(3) 0.033(3) 0.040(3) 0.008(2) 0.022(2) 0.002(2)
C27 0.049(4) 0.067(5) 0.156(7) -0.018(6) -0.041(5) 0.038(4)
C28 0.030(3) 0.089(6) 0.161(8) -0.022(7) 0.004(5) 0.023(4)
F1 0.131(4) 0.051(2) 0.0350(19) 0.0033(16) -0.040(2) -0.018(2)
F2 0.082(3) 0.083(3) 0.054(2) -0.028(2) 0.011(2) -0.055(2)
F3 0.095(3) 0.0285(18) 0.126(4) -0.040(2) -0.062(3) 0.0250(19)
F4 0.054(2) 0.053(2) 0.070(2) -0.0274(18) 0.0409(18) -0.0136(16)
F5 0.0478(19) 0.0214(14) 0.075(2) -0.0065(14) 0.0355(17) -0.0095(13)
F6 0.0282(15) 0.051(2) 0.075(2) -0.0003(18) -0.0021(16) -0.0076(14)
F7 0.0209(14) 0.0347(16) 0.203(5) -0.005(3) -0.010(3) -0.0025(11)
F8 0.0295(17) 0.097(3) 0.062(2) 0.007(2) -0.0102(16) 0.0135(18)
F9 0.0296(17) 0.086(3) 0.058(2) -0.0101(19) 0.0126(15) 0.0119(17)
F10 0.0360(12) 0.0098(9) 0.0451(15) 0.0039(13) 0.0008(14) 0.0023(8)
F11 0.0407(16) 0.0303(15) 0.0454(17) 0.0059(13) -0.0191(14) -0.0134(13)
F12 0.0365(15) 0.0190(13) 0.0531(17) -0.0048(12) 0.0180(13) -0.0038(11)
F13 0.071(2) 0.0284(15) 0.0243(14) -0.0004(12) 0.0038(14) -0.0227(14)
F14 0.092(3) 0.0295(16) 0.064(2) -0.0131(16) 0.055(2) -0.0149(17)
F15 0.080(3) 0.0441(19) 0.067(2) 0.0377(19) -0.024(2) -0.0183(18)
F16 0.0432(17) 0.059(2) 0.0393(17) 0.0158(15) -0.0225(15) -0.0082(15)
F17 0.0318(19) 0.087(3) 0.0463(19) 0.0214(18) -0.0069(14) -0.0173(17)
F18 0.056(2) 0.0282(16) 0.080(3) 0.0083(15) -0.0356(18) -0.0151(14)
F19 0.152(5) 0.086(3) 0.0359(19) -0.001(2) 0.006(2) 0.090(3)
F20 0.115(4) 0.036(2) 0.113(4) -0.038(2) 0.041(3) -0.007(2)
F21 0.088(3) 0.047(2) 0.0424(19) 0.0008(16) 0.0343(18) 0.0127(18)
F22 0.0498(19) 0.064(2) 0.0357(17) -0.0100(15) -0.0206(14) -0.0044(16)
F23 0.0516(18) 0.0316(16) 0.065(2) -0.0061(15) -0.0258(17) 0.0082(14)
F24 0.0350(18) 0.065(2) 0.0485(19) -0.0201(17) -0.0034(14) 0.0007(14)
F25 0.040(2) 0.096(3) 0.138(4) 0.007(3) -0.018(3) 0.018(2)
F26 0.0163(17) 0.323(10) 0.078(3) -0.097(5) 0.0107(19) -0.006(3)
F27 0.0243(15) 0.069(2) 0.098(3) -0.035(2) 0.0050(16) -0.0102(14)
F28 0.0371(14) 0.0112(10) 0.071(2) 0.0004(13) -0.0031(16) -0.0014(9)
F29 0.0389(16) 0.0268(14) 0.0585(19) 0.0078(13) 0.0252(14) 0.0113(12)
F30 0.0471(17) 0.0336(15) 0.0412(16) -0.0044(13) -0.0158(14) 0.0127(13)
F31A 0.131(8) 0.044(4) 0.036(3) 0.004(3) 0.004(4) 0.057(5)
F32A 0.126(8) 0.041(6) 0.071(9) 0.006(5) -0.084(7) -0.005(5)
F33A 0.078(5) 0.044(5) 0.084(7) 0.045(4) 0.001(5) 0.003(4)
F31B 0.100(10) 0.067(9) 0.123(14) 0.065(10) -0.011(9) 0.048(8)
F32B 0.37(4) 0.067(15) 0.017(6) -0.014(7) -0.048(11) 0.075(17)
F33B 0.110(13) 0.022(5) 0.082(10) 0.006(6) -0.043(9) 0.003(6)
F34 0.058(2) 0.065(2) 0.071(3) 0.029(2) 0.0398(19) 0.0124(18)
F35 0.0485(18) 0.0274(15) 0.071(2) 0.0052(14) 0.0248(16) 0.0119(13)
F36 0.0320(15) 0.056(2) 0.075(2) -0.0018(19) -0.0022(16) 0.0086(14)

loop_
_atom_type_symbol
_atom_type_description
_atom_type_scat_dispersion_real
_atom_type_scat_dispersion_imag
_atom_type_scat_source
C C 0.0033 0.0016 'International Tables Vol C Tables 4.2.6.8 and 6.1.1.4'
H H 0.0000 0.0000 'International Tables Vol C Tables 4.2.6.8 and 6.1.1.4'
B B 0.0013 0.0007 'International Tables Vol C Tables 4.2.6.8 and 6.1.1.4'
N N 0.0061 0.0033 'International Tables Vol C Tables 4.2.6.8 and 6.1.1.4'
F F 0.0171 0.0103 'International Tables Vol C Tables 4.2.6.8 and 6.1.1.4'
Ag Ag -0.8971 1.1015 'International Tables Vol C Tables 4.2.6.8 and 6.1.1.4'

loop_
_geom_angle_atom_site_label_1
_geom_angle_atom_site_label_2
_geom_angle_atom_site_label_3
_geom_angle
_geom_angle_site_symmetry_1
_geom_angle_site_symmetry_3
_geom_angle_publ_flag
C13 Ag1 C14 33.8(2) . . ?
C13 Ag1 N8 147.3(2) . . ?
C14 Ag1 N8 116.5(2) . . ?
C13 Ag1 N2 124.2(2) . . ?
C14 Ag1 N2 156.1(2) . . ?
N8 Ag1 N2 80.53(11) . . ?
C13 Ag1 N5 122.76(18) . . ?
C14 Ag1 N5 120.0(2) . . ?
N8 Ag1 N5 80.20(13) . . ?
N2 Ag1 N5 77.65(12) . . ?
C27 Ag2 C28 33.7(3) . . ?
C27 Ag2 N17 120.8(3) . . ?
C28 Ag2 N17 153.4(3) . . ?
C27 Ag2 N11 150.5(3) . . ?
C28 Ag2 N11 120.3(3) . . ?
N17 Ag2 N11 81.00(13) . . ?
C27 Ag2 N14 121.7(3) . . ?
C28 Ag2 N14 118.5(3) . . ?
N17 Ag2 N14 78.71(12) . . ?
N11 Ag2 N14 79.57(12) . . ?
C2 N1 N2 106.8(4) . . ?
C2 N1 B1 130.2(4) . . ?
N2 N1 B1 122.9(3) . . ?
C1 N2 N1 103.7(4) . . ?
C1 N2 Ag1 136.5(3) . . ?
N1 N2 Ag1 119.6(3) . . ?
C2 N3 C1 102.3(4) . . ?
N5 N4 C6 107.0(3) . . ?
N5 N4 B1 122.0(3) . . ?
C6 N4 B1 130.9(3) . . ?
C5 N5 N4 103.6(3) . . ?
C5 N5 Ag1 138.3(3) . . ?
N4 N5 Ag1 118.1(2) . . ?
C6 N6 C5 101.7(3) . . ?
C10 N7 N8 106.5(3) . . ?
C10 N7 B1 131.8(3) . . ?
N8 N7 B1 121.7(3) . . ?
C9 N8 N7 103.3(4) . . ?
C9 N8 Ag1 135.4(3) . . ?
N7 N8 Ag1 121.0(3) . . ?
C10 N9 C9 101.1(4) . . ?
N11 N10 C16 106.4(4) . . ?
N11 N10 B2 123.2(3) . . ?
C16 N10 B2 130.3(4) . . ?
C15 N11 N10 104.4(4) . . ?
C15 N11 Ag2 136.4(3) . . ?
N10 N11 Ag2 119.2(3) . . ?
C16 N12 C15 102.2(4) . . ?
C20 N13 N14 106.8(3) . . ?
C20 N13 B2 131.6(3) . . ?
N14 N13 B2 121.5(3) . . ?
C19 N14 N13 104.1(3) . . ?
C19 N14 Ag2 137.4(3) . . ?
N13 N14 Ag2 118.4(2) . . ?
C20 N15 C19 101.4(3) . . ?
C24 N16 N17 108.6(4) . . ?
C24 N16 B2 129.9(4) . . ?
N17 N16 B2 121.4(3) . . ?
C23 N17 N16 101.3(4) . . ?
C23 N17 Ag2 137.3(3) . . ?
N16 N17 Ag2 121.4(3) . . ?
C23 N18 C24 101.9(4) . . ?
N1 B1 N4 109.0(3) . . ?
N1 B1 N7 109.6(3) . . ?
N4 B1 N7 109.6(3) . . ?
N1 B1 H1 114(3) . . ?
N4 B1 H1 107(2) . . ?
N7 B1 H1 108(3) . . ?
N13 B2 N10 108.8(3) . . ?
N13 B2 N16 109.9(3) . . ?
N10 B2 N16 109.6(3) . . ?
N13 B2 H2 112(3) . . ?
N10 B2 H2 116(3) . . ?
N16 B2 H2 100(3) . . ?
N2 C1 N3 115.5(4) . . ?
N2 C1 C3 122.9(4) . . ?
N3 C1 C3 121.5(4) . . ?
N3 C2 N1 111.6(4) . . ?
N3 C2 C4 123.4(4) . . ?
N1 C2 C4 124.9(4) . . ?
F3 C3 F1 109.8(5) . . ?
F3 C3 F2 104.8(5) . . ?
F1 C3 F2 106.4(5) . . ?
F3 C3 C1 112.2(4) . . ?
F1 C3 C1 112.0(4) . . ?
F2 C3 C1 111.2(4) . . ?
F4 C4 F6 109.7(4) . . ?
F4 C4 F5 107.7(5) . . ?
F6 C4 F5 108.5(4) . . ?
F4 C4 C2 109.0(4) . . ?
F6 C4 C2 110.6(4) . . ?
F5 C4 C2 111.1(4) . . ?
N5 C5 N6 115.6(3) . . ?
N5 C5 C7 122.0(4) . . ?
N6 C5 C7 122.4(3) . . ?
N6 C6 N4 112.1(3) . . ?
N6 C6 C8 123.8(3) . . ?
N4 C6 C8 124.1(3) . . ?
F7 C7 F9 109.7(5) . . ?
F7 C7 F8 108.2(5) . . ?
F9 C7 F8 105.5(4) . . ?
F7 C7 C5 111.6(3) . . ?
F9 C7 C5 110.8(4) . . ?
F8 C7 C5 110.9(4) . . ?
F12 C8 F11 108.7(3) . . ?
F12 C8 F10 107.2(3) . . ?
F11 C8 F10 106.7(3) . . ?
F12 C8 C6 112.4(4) . . ?
F11 C8 C6 111.5(4) . . ?
F10 C8 C6 110.1(3) . . ?
N8 C9 N9 116.0(4) . . ?
N8 C9 C11 122.1(5) . . ?
N9 C9 C11 121.8(4) . . ?
N9 C10 N7 113.1(4) . . ?
N9 C10 C12 122.7(4) . . ?
N7 C10 C12 124.2(4) . . ?
F14 C11 F13 108.5(5) . . ?
F14 C11 F15 105.1(4) . . ?
F13 C11 F15 106.5(4) . . ?
F14 C11 C9 112.6(4) . . ?
F13 C11 C9 112.5(4) . . ?
F15 C11 C9 111.2(4) . . ?
F16 C12 F17 108.1(5) . . ?
F16 C12 F18 107.9(5) . . ?
F17 C12 F18 108.5(4) . . ?
F16 C12 C10 110.0(4) . . ?
F17 C12 C10 110.9(5) . . ?
F18 C12 C10 111.3(4) . . ?
C14 C13 Ag1 74.3(4) . . ?
C14 C13 H13A 116.1 . . ?
Ag1 C13 H13A 116.1 . . ?
C14 C13 H13B 116.1 . . ?
Ag1 C13 H13B 116.1 . . ?
H13A C13 H13B 113.1 . . ?
C13 C14 Ag1 71.9(4) . . ?
C13 C14 H14A 116.4 . . ?
Ag1 C14 H14A 116.4 . . ?
C13 C14 H14B 116.4 . . ?
Ag1 C14 H14B 116.4 . . ?
H14A C14 H14B 113.4 . . ?
N11 C15 N12 115.1(4) . . ?
N11 C15 C17 122.8(5) . . ?
N12 C15 C17 122.1(4) . . ?
N12 C16 N10 111.8(4) . . ?
N12 C16 C18 123.4(4) . . ?
N10 C16 C18 124.7(4) . . ?
F19 C17 F21 110.0(6) . . ?
F19 C17 F20 104.8(5) . . ?
F21 C17 F20 104.8(5) . . ?
F19 C17 C15 112.9(4) . . ?
F21 C17 C15 113.5(5) . . ?
F20 C17 C15 110.2(5) . . ?
F24 C18 F23 107.8(4) . . ?
F24 C18 F22 107.4(4) . . ?
F23 C18 F22 107.9(4) . . ?
F24 C18 C16 111.3(4) . . ?
F23 C18 C16 112.0(4) . . ?
F22 C18 C16 110.2(4) . . ?
N14 C19 N15 114.4(3) . . ?
N14 C19 C21 123.0(4) . . ?
N15 C19 C21 122.4(4) . . ?
N15 C20 N13 113.1(3) . . ?
N15 C20 C22 122.9(3) . . ?
N13 C20 C22 124.0(4) . . ?
F26 C21 F27 115.9(6) . . ?
F26 C21 F25 105.9(6) . . ?
F27 C21 F25 97.6(6) . . ?
F26 C21 C19 114.1(6) . . ?
F27 C21 C19 113.0(4) . . ?
F25 C21 C19 108.5(5) . . ?
F29 C22 F30 108.2(4) . . ?
F29 C22 F28 107.6(4) . . ?
F30 C22 F28 107.3(4) . . ?
F29 C22 C20 112.3(3) . . ?
F30 C22 C20 111.4(3) . . ?
F28 C22 C20 109.8(3) . . ?
N18 C23 N17 116.2(4) . . ?
N18 C23 C25 122.7(5) . . ?
N17 C23 C25 121.1(5) . . ?
N18 C24 N16 112.0(4) . . ?
N18 C24 C26 121.9(4) . . ?
N16 C24 C26 126.0(4) . . ?
F33B C25 F32A 124.6(10) . . ?
F33B C25 F32B 114.1(16) . . ?
F32A C25 F32B 16(2) . . ?
F33B C25 F31A 67.2(9) . . ?
F32A C25 F31A 112.7(10) . . ?
F32B C25 F31A 121.8(16) . . ?
F33B C25 F31B 105.0(11) . . ?
F32A C25 F31B 80.7(12) . . ?
F32B C25 F31B 94.6(19) . . ?
F31A C25 F31B 40.1(8) . . ?
F33B C25 F33A 37.3(7) . . ?
F32A C25 F33A 102.4(9) . . ?
F32B C25 F33A 87.6(17) . . ?
F31A C25 F33A 103.3(7) . . ?
F31B C25 F33A 135.7(8) . . ?
F33B C25 C23 116.3(7) . . ?
F32A C25 C23 112.9(7) . . ?
F32B C25 C23 114.5(13) . . ?
F31A C25 C23 114.7(5) . . ?
F31B C25 C23 109.4(6) . . ?
F33A C25 C23 109.7(6) . . ?
F34 C26 F36 108.7(5) . . ?
F34 C26 F35 108.5(5) . . ?
F36 C26 F35 108.8(5) . . ?
F34 C26 C24 109.6(5) . . ?
F36 C26 C24 110.4(4) . . ?
F35 C26 C24 110.9(4) . . ?
C28 C27 Ag2 75.0(6) . . ?
C28 C27 H27A 116.0 . . ?
Ag2 C27 H27A 116.0 . . ?
C28 C27 H27B 116.0 . . ?
Ag2 C27 H27B 116.0 . . ?
H27A C27 H27B 113.0 . . ?
C27 C28 Ag2 71.3(5) . . ?
C27 C28 H28A 116.5 . . ?
Ag2 C28 H28A 116.5 . . ?
C27 C28 H28B 116.5 . . ?
Ag2 C28 H28B 116.5 . . ?
H28A C28 H28B 113.5 . . ?

loop_
_geom_bond_atom_site_label_1
_geom_bond_atom_site_label_2
_geom_bond_distance
_geom_bond_site_symmetry_2
_geom_bond_publ_flag
Ag1 C13 2.281(5) . ?
Ag1 C14 2.311(6) . ?
Ag1 N8 2.341(4) . ?
Ag1 N2 2.346(4) . ?
Ag1 N5 2.481(3) . ?
Ag2 C27 2.263(7) . ?
Ag2 C28 2.308(8) . ?
Ag2 N17 2.327(4) . ?
Ag2 N11 2.358(4) . ?
Ag2 N14 2.469(3) . ?
N1 C2 1.365(6) . ?
N1 N2 1.371(5) . ?
N1 B1 1.550(6) . ?
N2 C1 1.320(6) . ?
N3 C2 1.327(6) . ?
N3 C1 1.342(6) . ?
N4 N5 1.353(4) . ?
N4 C6 1.353(4) . ?
N4 B1 1.551(5) . ?
N5 C5 1.323(5) . ?
N6 C6 1.324(5) . ?
N6 C5 1.333(5) . ?
N7 C10 1.351(6) . ?
N7 N8 1.361(5) . ?
N7 B1 1.556(6) . ?
N8 C9 1.320(6) . ?
N9 C10 1.315(6) . ?
N9 C9 1.338(7) . ?
N10 N11 1.360(5) . ?
N10 C16 1.363(6) . ?
N10 B2 1.557(6) . ?
N11 C15 1.321(6) . ?
N12 C16 1.329(6) . ?
N12 C15 1.338(7) . ?
N13 C20 1.343(5) . ?
N13 N14 1.355(4) . ?
N13 B2 1.555(5) . ?
N14 C19 1.316(5) . ?
N15 C20 1.307(5) . ?
N15 C19 1.361(5) . ?
N16 C24 1.331(6) . ?
N16 N17 1.358(5) . ?
N16 B2 1.569(5) . ?
N17 C23 1.345(6) . ?
N18 C23 1.316(7) . ?
N18 C24 1.320(6) . ?
B1 H1 1.08(5) . ?
B2 H2 1.12(6) . ?
C1 C3 1.498(7) . ?
C2 C4 1.506(7) . ?
C3 F3 1.283(6) . ?
C3 F1 1.286(6) . ?
C3 F2 1.334(7) . ?
C4 F4 1.319(6) . ?
C4 F6 1.321(7) . ?
C4 F5 1.324(6) . ?
C5 C7 1.506(6) . ?
C6 C8 1.494(5) . ?
C7 F7 1.299(5) . ?
C7 F9 1.322(6) . ?
C7 F8 1.332(7) . ?
C8 F12 1.326(5) . ?
C8 F11 1.328(6) . ?
C8 F10 1.343(4) . ?
C9 C11 1.496(7) . ?
C10 C12 1.513(7) . ?
C11 F14 1.316(6) . ?
C11 F13 1.323(6) . ?
C11 F15 1.342(6) . ?
C12 F16 1.326(6) . ?
C12 F17 1.327(7) . ?
C12 F18 1.332(7) . ?
C13 C14 1.336(10) . ?
C13 H13A 0.9900 . ?
C13 H13B 0.9900 . ?
C14 H14A 0.9900 . ?
C14 H14B 0.9900 . ?
C15 C17 1.479(7) . ?
C16 C18 1.486(7) . ?
C17 F19 1.299(7) . ?
C17 F21 1.314(7) . ?
C17 F20 1.358(8) . ?
C18 F24 1.329(6) . ?
C18 F23 1.331(6) . ?
C18 F22 1.333(5) . ?
C19 C21 1.490(6) . ?
C20 C22 1.509(6) . ?
C21 F26 1.224(8) . ?
C21 F27 1.291(6) . ?
C21 F25 1.397(9) . ?
C22 F29 1.305(5) . ?
C22 F30 1.327(5) . ?
C22 F28 1.332(5) . ?
C23 C25 1.493(7) . ?
C24 C26 1.526(7) . ?
C25 F33B 1.241(10) . ?
C25 F32A 1.273(8) . ?
C25 F32B 1.284(13) . ?
C25 F31A 1.302(8) . ?
C25 F31B 1.335(12) . ?
C25 F33A 1.373(9) . ?
C26 F34 1.311(6) . ?
C26 F36 1.315(7) . ?
C26 F35 1.318(6) . ?
C27 C28 1.326(13) . ?
C27 H27A 0.9900 . ?
C27 H27B 0.9900 . ?
C28 H28A 0.9900 . ?
C28 H28B 0.9900 . ?
